data_7158325
loop_
_publ_author_name
'Shen, Jinhui'
'Yu, Aimin'
'Meng, Xiangtai'

_publ_section_title
;
 Stereoselective [4 + 3] annulation of azadienes and ethyl
 4-bromo-3-oxobutanoate: construction of benzindeno-fused azepine
 derivatives.
;
_journal_issue 41
_journal_name_full 'Organic &amp; biomolecular chemistry'
_journal_page_first 9026
_journal_page_last 9030
_journal_paper_doi 10.1039/d1ob01749g
_journal_volume 19
_journal_year 2021
_chemical_formula_moiety 'C29 H27 N O7 S'
_chemical_formula_sum 'C29 H27 N O7 S'
_chemical_formula_weight 533.57
_space_group_crystal_system triclinic
_space_group_IT_number 2
_space_group_name_Hall '-P 1'
_space_group_name_H-M_alt 'P -1'
_atom_sites_solution_hydrogens geom
_atom_sites_solution_primary dual
_audit_creation_date 2021-08-02
_audit_creation_method
;
Olex2 1.3
(compiled 2020.11.12 svn.r5f609507 for OlexSys, GUI svn.r6272)
;
_audit_update_record
;
2021-09-07 deposited with the CCDC.	2021-09-29 downloaded from the CCDC.
;
_cell_angle_alpha 112.119(2)
_cell_angle_beta 96.2310(10)
_cell_angle_gamma 100.0470(10)
_cell_formula_units_Z 2
_cell_length_a 8.19470(10)
_cell_length_b 13.0078(2)
_cell_length_c 13.8955(2)
_cell_measurement_reflns_used 6931
_cell_measurement_temperature 293(2)
_cell_measurement_theta_max 67.9720
_cell_measurement_theta_min 3.4920
_cell_volume 1326.27(4)
_computing_cell_refinement 'CrysAlisPro 1.171.41.89a (Rigaku OD, 2020)'
_computing_data_collection 'CrysAlisPro 1.171.41.89a (Rigaku OD, 2020)'
_computing_data_reduction 'CrysAlisPro 1.171.41.89a (Rigaku OD, 2020)'
_computing_molecular_graphics 'Olex2 1.3 (Dolomanov et al., 2009)'
_computing_publication_material 'Olex2 1.3 (Dolomanov et al., 2009)'
_computing_structure_refinement 'SHELXL 2018/3 (Sheldrick, 2015)'
_computing_structure_solution 'SHELXT 2014/5 (Sheldrick, 2014)'
_diffrn_ambient_temperature 293(2)
_diffrn_detector 'Hybrid Pixel Array Detector'
_diffrn_detector_area_resol_mean 10.0000
_diffrn_measured_fraction_theta_full 0.971
_diffrn_measured_fraction_theta_max 0.964
_diffrn_measurement_details
;
List of Runs (angles in degrees, time in seconds):

  # Type    Start    End  Width  t~exp~   \w     \q     \k     \f   Frames
#--------------------------------------------------------------------------
  1  \w    -15.00  68.00   0.50    0.50    --   42.30 -82.00 150.00  166
  2  \w    -43.00 -15.00   0.50    0.50    --   42.30 -82.00 -60.00   56
  3  \w    -29.00  15.00   0.50    0.50    --   42.30 -54.00-150.00   88
  4  \w    -43.00  -9.00   0.50    0.50    --   42.30 -82.00-150.00   68
  5  \w      9.00  38.00   0.50    0.50    --   42.30 -82.00  60.00   58
  6  \w     -1.00  70.00   0.50    0.50    --   42.30 -82.00 -60.00  142
  7  \w     41.00  66.00   0.50    0.50    --   42.30  82.00 -30.00   50
  8  \w     16.00  73.00   0.50    0.50    --   42.30  82.00 -60.00  114
  9  \w     11.00  64.00   0.50    0.50    --   42.30 -65.00 -30.00  106
 10  \w      0.00  48.00   0.50    0.50    --   42.30 -82.00-150.00   96
 11  \w    -23.00  35.00   0.50    0.50    --   42.30 -77.00  60.00  116
 12  \w     42.00  69.00   0.50    0.50    --   42.30 -82.00  60.00   54
 13  \w     27.00  52.00   0.50    0.50    --   42.30  82.00-120.00   50
 14  \w    -45.00 -19.00   0.50    0.50    --   42.30 -82.00  60.00   52
 15  \w     62.00 130.00   0.50    0.50    --   42.30  82.00-120.00  136
 16  \w     78.00 132.00   0.50    0.50    --   42.30  82.00 -60.00  108
 17  \w     19.00  44.00   0.50    0.50    --   42.30 -77.00 -30.00   50
 18  \w    -43.00  14.00   0.50    0.50    --   42.30 -77.00 -30.00  114
 19  \w     68.00 175.00   0.50    0.50    --   93.70  50.00-150.00  214
 20  \w     57.00 109.00   0.50    0.50    --   93.70 -82.00-180.00  104
 21  \w      4.00  52.00   0.50    0.50    --   93.70 -82.00-180.00   96
 22  \w    129.00 183.00   0.50    0.50    --   93.70  59.00 150.00  108
 23  \w     72.00 169.00   0.50    0.50    --   93.70  68.00 120.00  194
 24  \w     44.00  97.00   0.50    0.50    --   93.70 -82.00  30.00  106
 25  \w     17.00  73.00   0.50    0.50    --   93.70 -82.00 150.00  112
 26  \w     99.00 183.00   0.50    0.50    --   93.70  68.00  60.00  168
 27  \w      7.00 101.00   0.50    0.50    --   93.70 -82.00 -90.00  188
 28  \w     32.00  93.00   0.50    0.50    --   93.70 -82.00-120.00  122
 29  \w     27.00  58.00   0.50    0.50    --   93.70 -82.00  60.00   62
 30  \w     76.00 106.00   0.50    0.50    --   93.70 -82.00  60.00   60
 31  \w     10.00  35.00   0.50    0.50    --   93.70 -82.00 120.00   50
 32  \w     17.00  86.00   0.50    0.50    --   93.70 -82.00 -30.00  138
 33  \w     36.00 121.00   0.50    0.50    --   93.70 -82.00   0.00  170
 34  \w     64.00 126.00   0.50    0.50    --   93.70  50.00-120.00  124
 35  \w     71.00 152.00   0.50    0.50    --   93.70  68.00  90.00  162
 36  \w     45.00 118.00   0.50    0.50    --   93.70 -82.00 120.00  146
 37  \w     77.00 102.00   0.50    0.50    --   93.70  68.00 -30.00   50
 38  \w     50.00  95.00   0.50    0.50    --   93.70 -82.00 -60.00   90
 39  \w     83.00 183.00   0.50    0.50    --   93.70  33.00-180.00  200
;
_diffrn_measurement_device 'four-circle diffractometer'
_diffrn_measurement_device_type 'XtaLAB Pro II AFC12 (RINC): Kappa single'
_diffrn_measurement_method '\w scans'
_diffrn_orient_matrix_type 'CrysAlisPro convention (1999,Acta A55,543-557)'
_diffrn_orient_matrix_UB_11 0.0742620000
_diffrn_orient_matrix_UB_12 -0.0752831000
_diffrn_orient_matrix_UB_13 -0.0910975000
_diffrn_orient_matrix_UB_21 0.0811829000
_diffrn_orient_matrix_UB_22 -0.0480929000
_diffrn_orient_matrix_UB_23 0.0740274000
_diffrn_orient_matrix_UB_31 -0.1603940000
_diffrn_orient_matrix_UB_32 -0.0964792000
_diffrn_orient_matrix_UB_33 -0.0329463000
_diffrn_radiation_monochromator mirror
_diffrn_radiation_probe x-ray
_diffrn_radiation_type 'Cu K\a'
_diffrn_radiation_wavelength 1.54184
_diffrn_reflns_av_R_equivalents 0.0361
_diffrn_reflns_av_unetI/netI 0.0374
_diffrn_reflns_Laue_measured_fraction_full 0.971
_diffrn_reflns_Laue_measured_fraction_max 0.964
_diffrn_reflns_limit_h_max 9
_diffrn_reflns_limit_h_min -9
_diffrn_reflns_limit_k_max 15
_diffrn_reflns_limit_k_min -15
_diffrn_reflns_limit_l_max 16
_diffrn_reflns_limit_l_min -16
_diffrn_reflns_number 11874
_diffrn_reflns_point_group_measured_fraction_full 0.971
_diffrn_reflns_point_group_measured_fraction_max 0.964
_diffrn_reflns_theta_full 67.684
_diffrn_reflns_theta_max 68.274
_diffrn_reflns_theta_min 3.498
_diffrn_source 'micro-focus sealed X-ray tube'
_diffrn_source_type 'Rigaku (Cu) X-ray Source'
_exptl_absorpt_coefficient_mu 1.492
_exptl_absorpt_correction_T_max 1.00000
_exptl_absorpt_correction_T_min 0.44856
_exptl_absorpt_correction_type multi-scan
_exptl_absorpt_process_details
;
CrysAlisPro 1.171.41.89a (Rigaku Oxford Diffraction, 2020)
Empirical absorption correction using spherical harmonics,
implemented in SCALE3 ABSPACK scaling algorithm.
;
_exptl_crystal_density_diffrn 1.336
_exptl_crystal_description block
_exptl_crystal_F_000 560
_refine_diff_density_max 0.227
_refine_diff_density_min -0.307
_refine_diff_density_rms 0.044
_refine_ls_extinction_coef 0.0134(7)
_refine_ls_extinction_expression Fc^*^=kFc[1+0.001xFc^2^\l^3^/sin(2\q)]^-1/4^
_refine_ls_extinction_method 'SHELXL-2018/3 (Sheldrick 2018)'
_refine_ls_goodness_of_fit_ref 1.060
_refine_ls_hydrogen_treatment constr
_refine_ls_matrix_type full
_refine_ls_number_parameters 347
_refine_ls_number_reflns 4682
_refine_ls_number_restraints 0
_refine_ls_restrained_S_all 1.060
_refine_ls_R_factor_all 0.0448
_refine_ls_R_factor_gt 0.0410
_refine_ls_shift/su_max 0.013
_refine_ls_shift/su_mean 0.000
_refine_ls_structure_factor_coef Fsqd
_refine_ls_weighting_details 'w=1/[\s^2^(Fo^2^)+(0.0624P)^2^+0.1890P] where P=(Fo^2^+2Fc^2^)/3'
_refine_ls_weighting_scheme calc
_refine_ls_wR_factor_gt 0.1140
_refine_ls_wR_factor_ref 0.1183
_reflns_Friedel_coverage 0.000
_reflns_number_gt 4128
_reflns_number_total 4682
_reflns_threshold_expression 'I > 2\s(I)'
_cod_data_source_file d1ob01749g2.cif
_cod_data_source_block exp_1161_auto
_cod_depositor_comments 'Adding full bibliography for 7158322--7158326.cif.'
_cod_original_cell_volume 1326.26(4)
_cod_database_code 7158325
_shelx_shelxl_version_number 2018/3
_shelx_space_group_comment
;
The symmetry employed for this shelxl refinement is uniquely defined
by the following loop, which should always be used as a source of
symmetry information in preference to the above space-group names.
They are only intended as comments.
;
_reflns_odcompleteness_completeness 97.36
_reflns_odcompleteness_iscentric 1
_reflns_odcompleteness_theta 66.97
_olex2_refinement_description
;
1. Fixed Uiso
 At 1.2 times of:
  All C(H) groups, All C(H,H) groups
 At 1.5 times of:
  All C(H,H,H) groups
2.a Ternary CH refined with riding coordinates:
 C6(H6), C7(H7)
2.b Secondary CH2 refined with riding coordinates:
 C4(H4A,H4B), C28(H28A,H28B)
2.c Aromatic/amide H refined with riding coordinates:
 C16(H16), C20(H20), C37(H37), C19(H19), C17(H17), C11(H11), C14(H14),
 C36(H36), C33(H33), C34(H34), C13(H13), C12(H12)
2.d Idealised Me refined as rotating group:
 C22(H22A,H22B,H22C), C38(H38A,H38B,H38C), C29(H29A,H29B,H29C)
;
_olex2_submission_special_instructions 'No special instructions were received'
_oxdiff_exptl_absorpt_empirical_details
;
Empirical correction (ABSPACK) includes:
- Absorption correction using spherical harmonics
- Frame scaling
;
_oxdiff_exptl_absorpt_empirical_full_max 1.685
_oxdiff_exptl_absorpt_empirical_full_min 0.523

loop_
_space_group_symop_operation_xyz
'x, y, z'
'-x, -y, -z'

loop_
_atom_site_label
_atom_site_type_symbol
_atom_site_fract_x
_atom_site_fract_y
_atom_site_fract_z
_atom_site_U_iso_or_equiv
_atom_site_adp_type
_atom_site_occupancy
_atom_site_site_symmetry_order
_atom_site_calc_flag
_atom_site_refinement_flags_posn
_atom_site_refinement_flags_adp
_atom_site_refinement_flags_occupancy
_atom_site_disorder_assembly
_atom_site_disorder_group
S23 S 0.32265(5) 0.66376(3) 0.16627(3) 0.04725(16) Uani 1 1 d . . . . .
O9 O 0.85791(14) 0.91606(10) 0.32067(10) 0.0527(3) Uani 1 1 d . . . . .
O31 O 0.36322(16) 0.91342(11) 0.51905(10) 0.0584(3) Uani 1 1 d . . . . .
O27 O 0.45981(17) 0.70847(11) 0.56540(10) 0.0605(3) Uani 1 1 d . . . . .
O25 O 0.44019(15) 0.62719(11) 0.10012(11) 0.0653(4) Uani 1 1 d . . . . .
O24 O 0.27093(16) 0.60497(11) 0.23065(10) 0.0603(3) Uani 1 1 d . . . . .
O21 O 1.02739(18) 0.44898(12) 0.33623(12) 0.0711(4) Uani 1 1 d . . . . .
N3 N 0.40829(16) 0.79913(12) 0.24459(11) 0.0469(3) Uani 1 1 d . . . . .
O30 O 0.67634(18) 0.86151(14) 0.62857(11) 0.0762(4) Uani 1 1 d . . . . .
C15 C 0.80504(19) 0.72537(14) 0.39806(13) 0.0448(4) Uani 1 1 d . . . . .
C5 C 0.41145(19) 0.85860(13) 0.44069(13) 0.0441(4) Uani 1 1 d . . . . .
C2 C 0.5816(2) 0.84592(13) 0.25140(13) 0.0450(4) Uani 1 1 d . . . . .
C8 C 0.70647(19) 0.85772(13) 0.32883(13) 0.0440(4) Uani 1 1 d . . . . .
C6 C 0.54042(19) 0.78753(14) 0.44593(13) 0.0439(4) Uani 1 1 d . . . . .
H6 H 0.489290 0.708220 0.397121 0.053 Uiso 1 1 calc R U . . .
C1 C 0.6542(2) 0.89949(14) 0.18735(14) 0.0503(4) Uani 1 1 d . . . . .
C32 C 0.1399(2) 0.66678(14) 0.08976(12) 0.0460(4) Uani 1 1 d . . . . .
C7 C 0.71499(19) 0.82248(14) 0.41869(13) 0.0444(4) Uani 1 1 d . . . . .
H7 H 0.782786 0.887855 0.481196 0.053 Uiso 1 1 calc R U . . .
C16 C 0.9592(2) 0.73902(16) 0.45794(15) 0.0527(4) Uani 1 1 d . . . . .
H16 H 1.010251 0.809667 0.512323 0.063 Uiso 1 1 calc R U . . .
C4 C 0.3327(2) 0.85489(15) 0.33485(13) 0.0492(4) Uani 1 1 d . . . . .
H4A H 0.214398 0.816240 0.318844 0.059 Uiso 1 1 calc R U . . .
H4B H 0.337678 0.932686 0.342474 0.059 Uiso 1 1 calc R U . . .
C20 C 0.7333(2) 0.61885(15) 0.31569(14) 0.0516(4) Uani 1 1 d . . . . .
H20 H 0.630867 0.608065 0.272940 0.062 Uiso 1 1 calc R U . . .
C26 C 0.5693(2) 0.79149(15) 0.55715(14) 0.0505(4) Uani 1 1 d . . . . .
C37 C -0.0134(2) 0.64907(17) 0.11957(15) 0.0569(5) Uani 1 1 d . . . . .
H37 H -0.020301 0.636824 0.180916 0.068 Uiso 1 1 calc R U . . .
C18 C 0.9645(2) 0.54456(16) 0.35914(15) 0.0535(4) Uani 1 1 d . . . . .
C19 C 0.8113(2) 0.52977(16) 0.29672(15) 0.0545(4) Uani 1 1 d . . . . .
H19 H 0.761076 0.459318 0.241823 0.065 Uiso 1 1 calc R U . . .
C17 C 1.0400(2) 0.64991(17) 0.43906(16) 0.0586(5) Uani 1 1 d . . . . .
H17 H 1.144345 0.661169 0.480038 0.070 Uiso 1 1 calc R U . . .
C10 C 0.8246(2) 0.94127(15) 0.23381(14) 0.0531(4) Uani 1 1 d . . . . .
C11 C 0.5975(3) 0.91665(17) 0.09742(16) 0.0626(5) Uani 1 1 d . . . . .
H11 H 0.484919 0.888948 0.063431 0.075 Uiso 1 1 calc R U . . .
C35 C -0.1498(3) 0.66686(16) -0.03309(16) 0.0643(5) Uani 1 1 d . . . . .
C14 C 0.9417(3) 1.00070(18) 0.19822(18) 0.0684(5) Uani 1 1 d . . . . .
H14 H 1.054575 1.027871 0.231571 0.082 Uiso 1 1 calc R U . . .
C36 C -0.1565(2) 0.64954(19) 0.05828(16) 0.0665(5) Uani 1 1 d . . . . .
H36 H -0.259929 0.637911 0.079017 0.080 Uiso 1 1 calc R U . . .
C33 C 0.1507(3) 0.6842(2) -0.00158(15) 0.0667(5) Uani 1 1 d . . . . .
H33 H 0.254314 0.695722 -0.022092 0.080 Uiso 1 1 calc R U . . .
C34 C 0.0063(3) 0.6844(2) -0.06178(17) 0.0746(6) Uani 1 1 d . . . . .
H34 H 0.013409 0.696591 -0.123152 0.090 Uiso 1 1 calc R U . . .
C13 C 0.8810(3) 1.0175(2) 0.10984(19) 0.0760(6) Uani 1 1 d . . . . .
H13 H 0.954800 1.057646 0.082912 0.091 Uiso 1 1 calc R U . . .
C12 C 0.7127(3) 0.97571(19) 0.06041(18) 0.0756(6) Uani 1 1 d . . . . .
H12 H 0.676566 0.987922 0.000643 0.091 Uiso 1 1 calc R U . . .
C22 C 1.1879(3) 0.4595(2) 0.3942(2) 0.0783(6) Uani 1 1 d . . . . .
H22A H 1.214914 0.386092 0.371832 0.117 Uiso 1 1 calc R U . . .
H22B H 1.184998 0.487792 0.468362 0.117 Uiso 1 1 calc R U . . .
H22C H 1.272215 0.511573 0.381423 0.117 Uiso 1 1 calc R U . . .
C28 C 0.4662(3) 0.7081(2) 0.67027(18) 0.0763(6) Uani 1 1 d . . . . .
H28A H 0.581118 0.739655 0.709836 0.092 Uiso 1 1 calc R U . . .
H28B H 0.432137 0.630227 0.663846 0.092 Uiso 1 1 calc R U . . .
C38 C -0.3076(3) 0.6645(2) -0.1011(2) 0.0948(9) Uani 1 1 d . . . . .
H38A H -0.404669 0.638640 -0.076051 0.142 Uiso 1 1 calc R U . . .
H38B H -0.313201 0.613508 -0.173028 0.142 Uiso 1 1 calc R U . . .
H38C H -0.305633 0.739867 -0.097546 0.142 Uiso 1 1 calc R U . . .
C29 C 0.3545(4) 0.7755(2) 0.7278(2) 0.0969(8) Uani 1 1 d . . . . .
H29A H 0.240588 0.744161 0.688892 0.145 Uiso 1 1 calc R U . . .
H29B H 0.389928 0.853134 0.735862 0.145 Uiso 1 1 calc R U . . .
H29C H 0.359915 0.773360 0.796385 0.145 Uiso 1 1 calc R U . . .

loop_
_atom_site_aniso_label
_atom_site_aniso_U_11
_atom_site_aniso_U_22
_atom_site_aniso_U_33
_atom_site_aniso_U_23
_atom_site_aniso_U_13
_atom_site_aniso_U_12
S23 0.0358(2) 0.0458(3) 0.0485(3) 0.00836(18) 0.00126(16) 0.00933(18)
O9 0.0366(6) 0.0585(7) 0.0604(7) 0.0248(6) 0.0073(5) 0.0037(5)
O31 0.0559(7) 0.0583(7) 0.0559(7) 0.0132(6) 0.0187(6) 0.0184(6)
O27 0.0608(8) 0.0630(8) 0.0627(8) 0.0316(6) 0.0141(6) 0.0111(6)
O25 0.0410(7) 0.0620(8) 0.0682(8) -0.0010(6) 0.0089(6) 0.0143(6)
O24 0.0583(8) 0.0537(7) 0.0626(8) 0.0241(6) -0.0048(6) 0.0062(6)
O21 0.0682(9) 0.0624(8) 0.0903(10) 0.0318(8) 0.0159(7) 0.0315(7)
N3 0.0337(7) 0.0483(8) 0.0475(7) 0.0087(6) 0.0037(5) 0.0081(6)
O30 0.0624(8) 0.0950(11) 0.0523(8) 0.0242(7) -0.0036(6) -0.0071(8)
C15 0.0356(8) 0.0498(9) 0.0484(9) 0.0192(7) 0.0082(6) 0.0099(7)
C5 0.0338(8) 0.0395(8) 0.0488(9) 0.0093(7) 0.0072(6) 0.0033(7)
C2 0.0400(8) 0.0416(8) 0.0469(9) 0.0115(7) 0.0058(7) 0.0097(7)
C8 0.0339(8) 0.0425(8) 0.0505(9) 0.0145(7) 0.0076(6) 0.0066(7)
C6 0.0361(8) 0.0437(8) 0.0465(9) 0.0134(7) 0.0068(6) 0.0079(7)
C1 0.0534(10) 0.0435(9) 0.0510(9) 0.0148(7) 0.0101(7) 0.0134(8)
C32 0.0395(8) 0.0463(9) 0.0422(8) 0.0097(7) 0.0026(6) 0.0072(7)
C7 0.0339(8) 0.0458(9) 0.0464(8) 0.0132(7) 0.0044(6) 0.0065(7)
C16 0.0394(9) 0.0543(10) 0.0575(10) 0.0172(8) 0.0031(7) 0.0097(8)
C4 0.0373(8) 0.0479(9) 0.0525(9) 0.0091(7) 0.0046(7) 0.0135(7)
C20 0.0414(9) 0.0562(10) 0.0528(10) 0.0180(8) 0.0044(7) 0.0124(8)
C26 0.0398(9) 0.0560(10) 0.0535(10) 0.0196(8) 0.0086(7) 0.0114(8)
C37 0.0406(9) 0.0748(12) 0.0528(10) 0.0244(9) 0.0073(7) 0.0114(9)
C18 0.0490(10) 0.0572(10) 0.0659(11) 0.0316(9) 0.0191(8) 0.0210(8)
C19 0.0530(10) 0.0495(10) 0.0572(10) 0.0173(8) 0.0113(8) 0.0114(8)
C17 0.0411(9) 0.0668(12) 0.0676(11) 0.0271(9) 0.0039(8) 0.0164(9)
C10 0.0519(10) 0.0501(10) 0.0554(10) 0.0199(8) 0.0123(8) 0.0094(8)
C11 0.0714(12) 0.0581(11) 0.0571(11) 0.0222(9) 0.0086(9) 0.0170(10)
C35 0.0640(12) 0.0546(11) 0.0568(11) 0.0044(9) -0.0093(9) 0.0249(9)
C14 0.0631(12) 0.0669(12) 0.0751(13) 0.0294(10) 0.0231(10) 0.0075(10)
C36 0.0411(10) 0.0835(14) 0.0643(12) 0.0177(10) 0.0052(8) 0.0186(10)
C33 0.0547(11) 0.0885(14) 0.0500(10) 0.0255(10) 0.0068(8) 0.0071(10)
C34 0.0855(15) 0.0849(15) 0.0505(11) 0.0291(10) -0.0006(10) 0.0168(13)
C13 0.0883(17) 0.0706(13) 0.0789(14) 0.0376(12) 0.0338(13) 0.0149(12)
C12 0.1045(18) 0.0696(13) 0.0642(12) 0.0344(11) 0.0244(12) 0.0269(13)
C22 0.0661(13) 0.0867(16) 0.1037(17) 0.0501(14) 0.0226(12) 0.0416(12)
C28 0.0918(16) 0.0832(15) 0.0707(13) 0.0441(12) 0.0259(12) 0.0265(13)
C38 0.0941(18) 0.0853(16) 0.0805(15) 0.0083(13) -0.0273(13) 0.0448(14)
C29 0.126(2) 0.0933(18) 0.0820(16) 0.0339(14) 0.0443(16) 0.0397(17)

loop_
_atom_type_symbol
_atom_type_description
_atom_type_scat_dispersion_real
_atom_type_scat_dispersion_imag
_atom_type_scat_source
C C 0.0181 0.0091 'International Tables Vol C Tables 4.2.6.8 and 6.1.1.4'
H H 0.0000 0.0000 'International Tables Vol C Tables 4.2.6.8 and 6.1.1.4'
N N 0.0311 0.0180 'International Tables Vol C Tables 4.2.6.8 and 6.1.1.4'
O O 0.0492 0.0322 'International Tables Vol C Tables 4.2.6.8 and 6.1.1.4'
S S 0.3331 0.5567 'International Tables Vol C Tables 4.2.6.8 and 6.1.1.4'

loop_
_geom_angle_atom_site_label_1
_geom_angle_atom_site_label_2
_geom_angle_atom_site_label_3
_geom_angle
_geom_angle_site_symmetry_1
_geom_angle_site_symmetry_3
_geom_angle_publ_flag
O25 S23 O24 119.87(9) . . ?
O25 S23 N3 105.77(7) . . ?
O25 S23 C32 109.42(8) . . ?
O24 S23 N3 108.32(8) . . ?
O24 S23 C32 107.75(8) . . ?
N3 S23 C32 104.70(7) . . ?
C8 O9 C10 106.24(13) . . ?
C26 O27 C28 116.72(16) . . ?
C18 O21 C22 118.17(16) . . ?
C2 N3 S23 119.92(11) . . ?
C2 N3 C4 116.79(13) . . ?
C4 N3 S23 118.70(11) . . ?
C16 C15 C7 121.97(15) . . ?
C16 C15 C20 117.76(15) . . ?
C20 C15 C7 120.27(14) . . ?
O31 C5 C6 121.06(15) . . ?
O31 C5 C4 118.51(14) . . ?
C4 C5 C6 120.30(13) . . ?
N3 C2 C1 128.01(15) . . ?
C8 C2 N3 124.13(16) . . ?
C8 C2 C1 107.55(14) . . ?
O9 C8 C7 114.82(13) . . ?
C2 C8 O9 110.95(15) . . ?
C2 C8 C7 134.23(15) . . ?
C5 C6 H6 107.7 . . ?
C5 C6 C7 117.45(13) . . ?
C7 C6 H6 107.7 . . ?
C26 C6 C5 107.54(13) . . ?
C26 C6 H6 107.7 . . ?
C26 C6 C7 108.31(13) . . ?
C10 C1 C2 104.90(15) . . ?
C10 C1 C11 118.33(18) . . ?
C11 C1 C2 136.76(17) . . ?
C37 C32 S23 119.97(14) . . ?
C37 C32 C33 120.37(16) . . ?
C33 C32 S23 119.64(14) . . ?
C15 C7 C6 109.50(13) . . ?
C15 C7 H7 107.5 . . ?
C8 C7 C15 110.58(13) . . ?
C8 C7 C6 114.13(13) . . ?
C8 C7 H7 107.5 . . ?
C6 C7 H7 107.5 . . ?
C15 C16 H16 119.2 . . ?
C15 C16 C17 121.63(16) . . ?
C17 C16 H16 119.2 . . ?
N3 C4 C5 116.54(13) . . ?
N3 C4 H4A 108.2 . . ?
N3 C4 H4B 108.2 . . ?
C5 C4 H4A 108.2 . . ?
C5 C4 H4B 108.2 . . ?
H4A C4 H4B 107.3 . . ?
C15 C20 H20 119.4 . . ?
C19 C20 C15 121.17(16) . . ?
C19 C20 H20 119.4 . . ?
O27 C26 C6 111.40(14) . . ?
O30 C26 O27 124.42(17) . . ?
O30 C26 C6 124.17(16) . . ?
C32 C37 H37 120.2 . . ?
C32 C37 C36 119.69(18) . . ?
C36 C37 H37 120.2 . . ?
O21 C18 C19 115.32(17) . . ?
O21 C18 C17 125.04(16) . . ?
C17 C18 C19 119.63(16) . . ?
C20 C19 C18 120.19(17) . . ?
C20 C19 H19 119.9 . . ?
C18 C19 H19 119.9 . . ?
C16 C17 H17 120.2 . . ?
C18 C17 C16 119.58(16) . . ?
C18 C17 H17 120.2 . . ?
O9 C10 C1 110.36(15) . . ?
C14 C10 O9 125.24(17) . . ?
C14 C10 C1 124.39(19) . . ?
C1 C11 H11 120.9 . . ?
C12 C11 C1 118.2(2) . . ?
C12 C11 H11 120.9 . . ?
C36 C35 C34 118.05(17) . . ?
C36 C35 C38 121.0(2) . . ?
C34 C35 C38 121.0(2) . . ?
C10 C14 H14 122.1 . . ?
C10 C14 C13 115.8(2) . . ?
C13 C14 H14 122.1 . . ?
C37 C36 C35 121.29(19) . . ?
C37 C36 H36 119.4 . . ?
C35 C36 H36 119.4 . . ?
C32 C33 H33 120.4 . . ?
C34 C33 C32 119.11(19) . . ?
C34 C33 H33 120.4 . . ?
C35 C34 H34 119.3 . . ?
C33 C34 C35 121.5(2) . . ?
C33 C34 H34 119.3 . . ?
C14 C13 H13 119.3 . . ?
C14 C13 C12 121.5(2) . . ?
C12 C13 H13 119.3 . . ?
C11 C12 C13 121.8(2) . . ?
C11 C12 H12 119.1 . . ?
C13 C12 H12 119.1 . . ?
O21 C22 H22A 109.5 . . ?
O21 C22 H22B 109.5 . . ?
O21 C22 H22C 109.5 . . ?
H22A C22 H22B 109.5 . . ?
H22A C22 H22C 109.5 . . ?
H22B C22 H22C 109.5 . . ?
O27 C28 H28A 109.4 . . ?
O27 C28 H28B 109.4 . . ?
O27 C28 C29 111.0(2) . . ?
H28A C28 H28B 108.0 . . ?
C29 C28 H28A 109.4 . . ?
C29 C28 H28B 109.4 . . ?
C35 C38 H38A 109.5 . . ?
C35 C38 H38B 109.5 . . ?
C35 C38 H38C 109.5 . . ?
H38A C38 H38B 109.5 . . ?
H38A C38 H38C 109.5 . . ?
H38B C38 H38C 109.5 . . ?
C28 C29 H29A 109.5 . . ?
C28 C29 H29B 109.5 . . ?
C28 C29 H29C 109.5 . . ?
H29A C29 H29B 109.5 . . ?
H29A C29 H29C 109.5 . . ?
H29B C29 H29C 109.5 . . ?

loop_
_geom_bond_atom_site_label_1
_geom_bond_atom_site_label_2
_geom_bond_distance
_geom_bond_site_symmetry_2
_geom_bond_publ_flag
S23 O25 1.4219(13) . ?
S23 O24 1.4316(14) . ?
S23 N3 1.6545(14) . ?
S23 C32 1.7552(16) . ?
O9 C8 1.3769(19) . ?
O9 C10 1.377(2) . ?
O31 C5 1.2071(19) . ?
O27 C26 1.328(2) . ?
O27 C28 1.454(2) . ?
O21 C18 1.369(2) . ?
O21 C22 1.422(3) . ?
N3 C2 1.422(2) . ?
N3 C4 1.457(2) . ?
O30 C26 1.198(2) . ?
C15 C7 1.523(2) . ?
C15 C16 1.379(2) . ?
C15 C20 1.397(2) . ?
C5 C6 1.534(2) . ?
C5 C4 1.520(2) . ?
C2 C8 1.345(2) . ?
C2 C1 1.438(2) . ?
C8 C7 1.482(2) . ?
C6 H6 0.9800 . ?
C6 C7 1.555(2) . ?
C6 C26 1.518(2) . ?
C1 C10 1.392(3) . ?
C1 C11 1.396(3) . ?
C32 C37 1.373(2) . ?
C32 C33 1.380(3) . ?
C7 H7 0.9800 . ?
C16 H16 0.9300 . ?
C16 C17 1.388(3) . ?
C4 H4A 0.9700 . ?
C4 H4B 0.9700 . ?
C20 H20 0.9300 . ?
C20 C19 1.373(2) . ?
C37 H37 0.9300 . ?
C37 C36 1.375(2) . ?
C18 C19 1.386(3) . ?
C18 C17 1.380(3) . ?
C19 H19 0.9300 . ?
C17 H17 0.9300 . ?
C10 C14 1.377(3) . ?
C11 H11 0.9300 . ?
C11 C12 1.377(3) . ?
C35 C36 1.376(3) . ?
C35 C34 1.388(3) . ?
C35 C38 1.505(3) . ?
C14 H14 0.9300 . ?
C14 C13 1.382(3) . ?
C36 H36 0.9300 . ?
C33 H33 0.9300 . ?
C33 C34 1.374(3) . ?
C34 H34 0.9300 . ?
C13 H13 0.9300 . ?
C13 C12 1.386(3) . ?
C12 H12 0.9300 . ?
C22 H22A 0.9600 . ?
C22 H22B 0.9600 . ?
C22 H22C 0.9600 . ?
C28 H28A 0.9700 . ?
C28 H28B 0.9700 . ?
C28 C29 1.468(3) . ?
C38 H38A 0.9600 . ?
C38 H38B 0.9600 . ?
C38 H38C 0.9600 . ?
C29 H29A 0.9600 . ?
C29 H29B 0.9600 . ?
C29 H29C 0.9600 . ?

loop_
_geom_torsion_atom_site_label_1
_geom_torsion_atom_site_label_2
_geom_torsion_atom_site_label_3
_geom_torsion_atom_site_label_4
_geom_torsion
_geom_torsion_site_symmetry_1
_geom_torsion_site_symmetry_2
_geom_torsion_site_symmetry_3
_geom_torsion_site_symmetry_4
_geom_torsion_publ_flag
S23 N3 C2 C8 -98.07(17) . . . . ?
S23 N3 C2 C1 89.26(19) . . . . ?
S23 N3 C4 C5 96.15(15) . . . . ?
S23 C32 C37 C36 -178.86(15) . . . . ?
S23 C32 C33 C34 178.87(17) . . . . ?
O9 C8 C7 C15 -72.01(17) . . . . ?
O9 C8 C7 C6 164.01(13) . . . . ?
O9 C10 C14 C13 -179.48(18) . . . . ?
O31 C5 C6 C7 -115.92(17) . . . . ?
O31 C5 C6 C26 6.5(2) . . . . ?
O31 C5 C4 N3 172.98(14) . . . . ?
O25 S23 N3 C2 -13.45(15) . . . . ?
O25 S23 N3 C4 -168.65(12) . . . . ?
O25 S23 C32 C37 151.07(15) . . . . ?
O25 S23 C32 C33 -27.37(18) . . . . ?
O24 S23 N3 C2 116.24(13) . . . . ?
O24 S23 N3 C4 -38.97(14) . . . . ?
O24 S23 C32 C37 19.21(17) . . . . ?
O24 S23 C32 C33 -159.23(15) . . . . ?
O21 C18 C19 C20 177.32(17) . . . . ?
O21 C18 C17 C16 -176.68(17) . . . . ?
N3 S23 C32 C37 -95.96(15) . . . . ?
N3 S23 C32 C33 85.61(16) . . . . ?
N3 C2 C8 O9 -173.80(14) . . . . ?
N3 C2 C8 C7 6.0(3) . . . . ?
N3 C2 C1 C10 173.49(15) . . . . ?
N3 C2 C1 C11 -6.9(3) . . . . ?
C15 C16 C17 C18 -0.5(3) . . . . ?
C15 C20 C19 C18 -0.5(3) . . . . ?
C5 C6 C7 C15 -164.27(13) . . . . ?
C5 C6 C7 C8 -39.72(19) . . . . ?
C5 C6 C26 O27 88.47(16) . . . . ?
C5 C6 C26 O30 -90.8(2) . . . . ?
C2 N3 C4 C5 -59.8(2) . . . . ?
C2 C8 C7 C15 108.2(2) . . . . ?
C2 C8 C7 C6 -15.8(3) . . . . ?
C2 C1 C10 O9 0.10(18) . . . . ?
C2 C1 C10 C14 -179.05(18) . . . . ?
C2 C1 C11 C12 179.4(2) . . . . ?
C8 O9 C10 C1 -0.01(18) . . . . ?
C8 O9 C10 C14 179.13(18) . . . . ?
C8 C2 C1 C10 -0.15(18) . . . . ?
C8 C2 C1 C11 179.5(2) . . . . ?
C6 C5 C4 N3 -11.1(2) . . . . ?
C1 C2 C8 O9 0.15(18) . . . . ?
C1 C2 C8 C7 179.91(17) . . . . ?
C1 C10 C14 C13 -0.5(3) . . . . ?
C1 C11 C12 C13 0.1(3) . . . . ?
C32 S23 N3 C2 -129.00(13) . . . . ?
C32 S23 N3 C4 75.80(13) . . . . ?
C32 C37 C36 C35 0.3(3) . . . . ?
C32 C33 C34 C35 -0.4(3) . . . . ?
C7 C15 C16 C17 179.61(17) . . . . ?
C7 C15 C20 C19 -179.09(16) . . . . ?
C7 C6 C26 O27 -143.66(14) . . . . ?
C7 C6 C26 O30 37.1(2) . . . . ?
C16 C15 C7 C8 113.48(17) . . . . ?
C16 C15 C7 C6 -119.92(17) . . . . ?
C16 C15 C20 C19 1.7(3) . . . . ?
C4 N3 C2 C8 57.6(2) . . . . ?
C4 N3 C2 C1 -115.08(18) . . . . ?
C4 C5 C6 C7 68.25(19) . . . . ?
C4 C5 C6 C26 -169.37(14) . . . . ?
C20 C15 C7 C8 -65.67(19) . . . . ?
C20 C15 C7 C6 60.93(19) . . . . ?
C20 C15 C16 C17 -1.2(3) . . . . ?
C26 O27 C28 C29 89.8(2) . . . . ?
C26 C6 C7 C15 73.74(16) . . . . ?
C26 C6 C7 C8 -161.70(14) . . . . ?
C37 C32 C33 C34 0.4(3) . . . . ?
C19 C18 C17 C16 1.8(3) . . . . ?
C17 C18 C19 C20 -1.3(3) . . . . ?
C10 O9 C8 C2 -0.09(18) . . . . ?
C10 O9 C8 C7 -179.90(13) . . . . ?
C10 C1 C11 C12 -1.0(3) . . . . ?
C10 C14 C13 C12 -0.5(3) . . . . ?
C11 C1 C10 O9 -179.60(15) . . . . ?
C11 C1 C10 C14 1.3(3) . . . . ?
C14 C13 C12 C11 0.7(4) . . . . ?
C36 C35 C34 C33 0.3(3) . . . . ?
C33 C32 C37 C36 -0.4(3) . . . . ?
C34 C35 C36 C37 -0.3(3) . . . . ?
C22 O21 C18 C19 177.22(18) . . . . ?
C22 O21 C18 C17 -4.2(3) . . . . ?
C28 O27 C26 O30 3.7(3) . . . . ?
C28 O27 C26 C6 -175.52(15) . . . . ?
C38 C35 C36 C37 178.55(19) . . . . ?
C38 C35 C34 C33 -178.5(2) . . . . ?
